data_2001735
loop_
_publ_author_name
'Gourdon, A.'

_publ_section_title
;
 3,3'-Dimethyl-4,4'-bipyridine and 5,5'-dimethyl-4,4'-bipyrimidine
;
_journal_issue 5
_journal_name_full 'Acta Crystallographica Section C'
_journal_page_first 1011
_journal_page_last 1013
_journal_paper_doi 10.1107/S0108270192012460
_journal_volume 49
_journal_year 1993
_chemical_formula_sum 'C12 H12 N2'
_chemical_formula_weight 184.24
_space_group_crystal_system monoclinic
_space_group_IT_number 4
_space_group_name_Hall 'P 2yb'
_space_group_name_H-M_alt 'P 1 21 1'
_atom_type_scat_source IntTabIV
_cell_angle_alpha 90
_cell_angle_beta 109.02(3)
_cell_angle_gamma 90
_cell_formula_units_Z 2
_cell_length_a 7.492(3)
_cell_length_b 7.505(5)
_cell_length_c 9.502(3)
_cell_measurement_reflns_used 25
_cell_measurement_temperature 300
_cell_measurement_theta_max 14
_cell_measurement_theta_min 11
_cell_volume 505.1(4)
_diffrn_measurement_device CAD-4
_diffrn_measurement_method \q-2\q
_diffrn_radiation_type MoK\a
_diffrn_radiation_wavelength 0.71069
_diffrn_reflns_limit_h_max 9
_diffrn_reflns_limit_h_min -9
_diffrn_reflns_limit_k_max 9
_diffrn_reflns_limit_k_min -9
_diffrn_reflns_limit_l_max 12
_diffrn_reflns_limit_l_min 0
_diffrn_reflns_number 1877
_diffrn_reflns_theta_max 25
_diffrn_standards_decay_% 3
_diffrn_standards_interval_time 60
_diffrn_standards_number 26
_exptl_absorpt_coefficient_mu 0.0682
_exptl_absorpt_correction_type none
_exptl_crystal_colour Colourless
_exptl_crystal_density_diffrn 1.21
_exptl_crystal_description 'Rectangular plates'
_exptl_crystal_size_max 0.2
_exptl_crystal_size_mid 0.1
_exptl_crystal_size_min 0.1
_refine_diff_density_max 0.23
_refine_diff_density_min -0.16
_refine_ls_number_parameters 146
_refine_ls_number_reflns 721
_refine_ls_R_factor_obs 0.051
_refine_ls_shift/esd_max 0.01
_refine_ls_structure_factor_coef F=196
_refine_ls_weighting_scheme unit
_refine_ls_wR_factor_obs 0.043
_reflns_number_observed 955
_reflns_number_total 955
_reflns_observed_criterion F>2\s(F)
_cod_data_source_file du1007.cif
_cod_data_source_block du1007_structure_1_of_2
_cod_original_cell_volume 505.1(5)
_cod_database_code 2001735

loop_
_space_group_symop_id
_space_group_symop_operation_xyz
1 x,y,z
2 -x,y+1/2,-z

loop_
_atom_site_label
_atom_site_fract_x
_atom_site_fract_y
_atom_site_fract_z
_atom_site_U_iso_or_equiv
N(1) .6516(6) .3540(10) .4838(5) .0584
C(2) .7310(7) .3660(10) .6302(6) .0616
C(3) .6300(7) .3780(10) .7264(5) .0553
C(4) .4334(6) .3870(10) .6705(5) .0444
C(5) .3485(7) .3770(10) .5192(5) .0493
C(6) .4656(7) .3610(10) .4320(5) .0564
C(7) .1397(8) .387(2) .4470(7) .0702
N(11) .1238(7) .4690(10) .9732(6) .0636
C(12) .1599(8) .6030(10) .8961(7) .0587
C(13) .2609(9) .5820(10) .7979(6) .0550
C(14) .3219(7) .4110(10) .7758(5) .0466
C(15) .2852(7) .2710(10) .8533(6) .0482
C(16) .1816(9) .3080(10) .9524(7) .0598
C(17) .3370(10) .086(2) .8350(8) .0658
H(21) .8692 .3649 .6715 .0700
H(31) .6952 .3807 .8341 .0700
H(61) .4051 .3555 .3238 .0700
H(71) .076(7) .483(7) .494(6) .0700
H(72) .114(7) .432(8) .340(4) .0700
H(73) .090(8) .257(6) .453(6) .0700
H(121) .1132 .7215 .9087 .0700
H(131) .2890 .6851 .7452 .0700
H(161) .1519 .2089 1.0079 .0700
H(171) .266(7) .016(7) .889(6) .0700
H(172) .477(5) .088(9) .874(6) .0700
H(173) .274(7) .046(8) .734(5) .0700

loop_
_geom_angle_atom_site_label_1
_geom_angle_atom_site_label_2
_geom_angle_atom_site_label_3
_geom_angle
C(6) N(1) C(2) 116.6(4)
C(3) C(2) N(1) 123.3(4)
C(4) C(3) C(2) 119.6(4)
C(5) C(4) C(3) 117.9(4)
C(14) C(4) C(3) 119.8(4)
C(14) C(4) C(5) 122.3(4)
C(6) C(5) C(4) 117.4(4)
C(7) C(5) C(4) 122.6(4)
C(7) C(5) C(6) 120.0(5)
C(5) C(6) N(1) 125.1(5)
C(16) N(11) C(12) 118.3(5)
C(13) C(12) N(11) 123.0(6)
H(121) C(12) C(13) 118.5(6)
C(14) C(13) C(12) 118.5(6)
C(13) C(14) C(4) 118.9(5)
C(15) C(14) C(4) 121.6(5)
C(15) C(14) C(13) 119.4(5)
C(16) C(15) C(14) 117.2(5)
C(17) C(15) C(14) 123.8(5)
C(17) C(15) C(16) 119.0(5)
C(15) C(16) N(11) 123.5(5)

loop_
_geom_bond_atom_site_label_1
_geom_bond_atom_site_label_2
_geom_bond_distance
N(1) C(2) 1.326(6)
N(1) C(6) 1.319(6)
C(2) C(3) 1.368(6)
C(2) H(21) 0.980(5)
C(3) C(4) 1.395(6)
C(3) H(31) 0.980(5)
C(4) C(5) 1.371(6)
C(4) C(14) 1.508(6)
C(5) C(6) 1.395(6)
C(5) C(7) 1.491(7)
C(6) H(61) 0.980(5)
C(7) H(71) 1.04(4)
C(7) H(72) 1.03(4)
C(7) H(73) 1.05(4)
N(11) C(12) 1.321(8)
N(11) C(16) 1.318(8)
C(12) C(13) 1.388(7)
C(12) H(121) 0.980(9)
C(13) C(14) 1.404(9)
C(13) H(131) 0.980(8)
C(14) C(15) 1.359(7)
C(15) C(16) 1.429(7)
C(15) C(17) 1.469(9)
C(16) H(161) 0.980(8)
C(17) H(171) 1.00(4)
C(17) H(172) 0.99(4)
C(17) H(173) 0.97(4)
